data_7035287
loop_
_publ_author_name
'Liang, Yu-Tong'
'Yang, Guo-Ping'
'Liu, Bo'
'Yan, Yang-Tian'
'Xi, Zheng-Ping'
'Wang, Yao-Yu'

_publ_section_title
;
 Four super water-stable lanthanide-organic frameworks with active
 uncoordinated carboxylic and pyridyl groups for selective luminescence
 sensing of Fe(3.).
;
_journal_issue 29
_journal_name_full 'Dalton transactions (Cambridge, England : 2003)'
_journal_page_first 13325
_journal_page_last 13330
_journal_paper_doi 10.1039/c5dt01421b
_journal_volume 44
_journal_year 2015
_chemical_formula_sum 'C21 H14 N O12 Tb'
_chemical_formula_weight 631.25
_chemical_name_systematic
;
 ?
;
_space_group_crystal_system monoclinic
_space_group_IT_number 14
_space_group_name_Hall '-P 2ybc'
_space_group_name_H-M_alt 'P 1 21/c 1'
_symmetry_space_group_name_Hall '-P 2ybc'
_symmetry_space_group_name_H-M 'P 1 21/c 1'
_atom_sites_solution_hydrogens mixed
_audit_creation_method SHELXL-2013
_audit_update_record
;
2015-02-05 deposited with the CCDC.
2015-05-29 downloaded from the CCDC.
;
_cell_angle_alpha 90
_cell_angle_beta 105.705(2)
_cell_angle_gamma 90
_cell_formula_units_Z 4
_cell_length_a 9.0138(12)
_cell_length_b 17.945(2)
_cell_length_c 14.1406(19)
_cell_measurement_temperature 296(2)
_cell_volume 2201.9(5)
_computing_structure_refinement 'SHELXL-2013 (Sheldrick, 2013)'
_diffrn_ambient_temperature 296(2)
_diffrn_measured_fraction_theta_full 0.988
_diffrn_measured_fraction_theta_max 0.970
_diffrn_radiation_type MoK\a
_diffrn_radiation_wavelength 0.71073
_diffrn_reflns_av_R_equivalents 0.0361
_diffrn_reflns_av_unetI/netI 0.0499
_diffrn_reflns_laue_measured_fraction_full 0.988
_diffrn_reflns_laue_measured_fraction_max 0.970
_diffrn_reflns_limit_h_max 10
_diffrn_reflns_limit_h_min -12
_diffrn_reflns_limit_k_max 23
_diffrn_reflns_limit_k_min -23
_diffrn_reflns_limit_l_max 16
_diffrn_reflns_limit_l_min -17
_diffrn_reflns_number 13323
_diffrn_reflns_point_group_measured_fraction_full 0.988
_diffrn_reflns_point_group_measured_fraction_max 0.970
_diffrn_reflns_theta_full 25.242
_diffrn_reflns_theta_max 28.274
_diffrn_reflns_theta_min 2.270
_exptl_absorpt_coefficient_mu 3.281
_exptl_absorpt_correction_T_max 0.519
_exptl_absorpt_correction_T_min 0.415
_exptl_absorpt_correction_type multi-scan
_exptl_absorpt_process_details SADABS
_exptl_crystal_colour COLORLESS
_exptl_crystal_density_diffrn 1.904
_exptl_crystal_description BLOCK
_exptl_crystal_F_000 1232
_exptl_crystal_size_max 0.280
_exptl_crystal_size_mid 0.240
_exptl_crystal_size_min 0.200
_refine_diff_density_max 1.409
_refine_diff_density_min -1.043
_refine_diff_density_rms 0.258
_refine_ls_extinction_method none
_refine_ls_goodness_of_fit_ref 1.069
_refine_ls_hydrogen_treatment constr
_refine_ls_matrix_type full
_refine_ls_number_parameters 316
_refine_ls_number_reflns 5292
_refine_ls_number_restraints 0
_refine_ls_restrained_S_all 1.069
_refine_ls_R_factor_all 0.0543
_refine_ls_R_factor_gt 0.0392
_refine_ls_shift/su_max 0.001
_refine_ls_shift/su_mean 0.000
_refine_ls_structure_factor_coef Fsqd
_refine_ls_weighting_details
;
 w=1/[\s^2^(Fo^2^)+(0.0901P)^2^+0.1053P]
 where P=(Fo^2^+2Fc^2^)/3
;
_refine_ls_weighting_scheme calc
_refine_ls_wR_factor_gt 0.1125
_refine_ls_wR_factor_ref 0.1393
_reflns_Friedel_coverage 0.000
_reflns_number_gt 4275
_reflns_number_total 5292
_reflns_threshold_expression 'I > 2\s(I)'
_cod_data_source_file c5dt01421b2.cif
_cod_data_source_block 1
_cod_depositor_comments
;
The following automatic conversions were performed:

'_exptl_absorpt_correction_type' value 'MULTI-SCAN' changed to
'multi-scan' according to
/usr/data/users/saulius/crontab/automatic-downloads/rss-feeds/RSC/lib/dictionaries/cif_core.dic
dictionary named 'cif_core.dic' version 2.4.2 from 2011-04-26.

Automatic conversion script
Id: cif_fix_values 3271 2015-04-21 07:52:19Z andrius 

 Adding full bibliography for 7035284--7035287.cif.
;
_cod_original_cell_volume 2202.0(5)
_cod_database_code 7035287
_audit_block_doi 10.5517/cc1450s3
_shelx_space_group_comment
;
The symmetry employed for this shelxl refinement is uniquely defined
by the following loop, which should always be used as a source of
symmetry information in preference to the above space-group names.
They are only intended as comments.
;
_shelx_estimated_absorpt_t_min 0.460
_shelx_estimated_absorpt_t_max 0.560
_shelxl_version_number 2013-2

loop_
_space_group_symop_operation_xyz
'x, y, z'
'-x, y+1/2, -z+1/2'
'-x, -y, -z'
'x, -y-1/2, z-1/2'

loop_
_atom_site_label
_atom_site_type_symbol
_atom_site_fract_x
_atom_site_fract_y
_atom_site_fract_z
_atom_site_U_iso_or_equiv
_atom_site_adp_type
_atom_site_occupancy
_atom_site_site_symmetry_order
_atom_site_calc_flag
_atom_site_refinement_flags_posn
_atom_site_refinement_flags_adp
Tb1 Tb 0.19483(3) 1.07687(2) 0.51165(2) 0.01669(11) Uani 1 1 d . .
O1 O 0.0401(5) 1.0687(2) 0.3467(3) 0.0239(9) Uani 1 1 d . .
O2 O 0.2800(5) 1.1008(3) 0.3618(3) 0.0306(10) Uani 1 1 d . .
C14 C 0.1068(7) 0.8181(3) 0.3052(4) 0.0224(12) Uani 1 1 d . .
C1 C 0.1448(7) 1.0897(3) 0.3090(5) 0.0222(12) Uani 1 1 d . .
C9 C -0.0567(7) 0.9895(3) 0.1574(4) 0.0230(12) Uani 1 1 d . .
C2 C 0.1052(7) 1.1061(3) 0.2010(4) 0.0214(11) Uani 1 1 d . .
C15 C 0.1939(6) 0.8382(3) 0.4002(4) 0.0218(12) Uani 1 1 d . .
C13 C 0.0458(7) 0.9413(3) 0.2171(4) 0.0216(12) Uani 1 1 d . .
H13 H 0.1475 0.9560 0.2438 0.026 Uiso 1 1 calc R U
C6 C -0.0584(8) 1.0910(3) 0.0334(5) 0.0289(14) Uani 1 1 d . .
H6 H -0.1299 1.0637 -0.0135 0.035 Uiso 1 1 calc R U
C7 C -0.0037(8) 1.0638(3) 0.1293(5) 0.0251(13) Uani 1 1 d . .
C12 C -0.0008(7) 0.8711(3) 0.2377(5) 0.0251(12) Uani 1 1 d . .
C10 C -0.2045(8) 0.9641(4) 0.1151(5) 0.0363(16) Uani 1 1 d . .
H10 H -0.2751 0.9957 0.0738 0.044 Uiso 1 1 calc R U
C19 C 0.1298(9) 0.7488(3) 0.2657(6) 0.0372(16) Uani 1 1 d . .
H19 H 0.0731 0.7353 0.2028 0.045 Uiso 1 1 calc R U
C11 C -0.1499(8) 0.8495(4) 0.1883(5) 0.0316(14) Uani 1 1 d . .
H11 H -0.1802 0.8008 0.1954 0.038 Uiso 1 1 calc R U
C17 C 0.3259(8) 0.7199(4) 0.4139(6) 0.0391(17) Uani 1 1 d . .
C18 C 0.2391(8) 0.7006(4) 0.3225(5) 0.0339(15) Uani 1 1 d . .
H18 H 0.2533 0.6540 0.2974 0.041 Uiso 1 1 calc R U
C16 C 0.3023(7) 0.7891(3) 0.4526(5) 0.0256(13) Uani 1 1 d . .
H16 H 0.3611 0.8022 0.5152 0.031 Uiso 1 1 calc R U
N1 N -0.2491(7) 0.8948(3) 0.1322(4) 0.0312(12) Uani 1 1 d . .
O6 O 0.5023(8) 0.6799(4) 0.5597(5) 0.076(2) Uani 1 1 d . .
H6A H 0.5651 0.6476 0.5847 0.115 Uiso 1 1 calc R U
O5 O 0.4814(9) 0.6114(4) 0.4246(6) 0.085(3) Uani 1 1 d . .
C21 C 0.4444(9) 0.6652(5) 0.4696(6) 0.0456(19) Uani 1 1 d . .
C4 C 0.1060(8) 1.1996(3) 0.0769(5) 0.0273(13) Uani 1 1 d . .
C3 C 0.1617(7) 1.1715(3) 0.1707(5) 0.0260(13) Uani 1 1 d . .
H3 H 0.2398 1.1971 0.2152 0.031 Uiso 1 1 calc R U
C5 C -0.0059(9) 1.1588(4) 0.0087(4) 0.0314(15) Uani 1 1 d . .
H5 H -0.0457 1.1776 -0.0543 0.038 Uiso 1 1 calc R U
O4 O 0.1096(7) 1.2974(3) -0.0369(3) 0.0409(12) Uani 1 1 d . .
O3 O 0.2313(6) 1.3157(3) 0.1199(3) 0.0372(12) Uani 1 1 d . .
C8 C 0.1528(8) 1.2745(3) 0.0501(4) 0.0255(13) Uani 1 1 d . .
C20 C 0.1702(6) 0.9125(3) 0.4428(4) 0.0172(11) Uani 1 1 d . .
O7 O 0.2826(5) 0.9575(2) 0.4641(3) 0.0257(9) Uani 1 1 d . .
O8 O 0.0445(5) 0.9296(2) 0.4575(4) 0.0312(11) Uani 1 1 d . .
O9 O 0.2301(5) 1.0071(3) 0.6569(3) 0.0254(9) Uani 1 1 d . .
H9A H 0.3291 0.9833 0.6722 0.030 Uiso 1 1 d R U
H9B H 0.1508 0.9700 0.6477 0.030 Uiso 1 1 d R U
O10 O 0.4577(5) 1.0830(3) 0.5819(4) 0.0368(12) Uani 1 1 d . .
H10A H 0.4843 1.1321 0.6082 0.044 Uiso 1 1 d R U
H10B H 0.5106 1.0729 0.5329 0.044 Uiso 1 1 d R U
O11 O 0.4829(11) 0.9256(7) 0.7282(10) 0.182(8) Uani 1 1 d . .
O12 O 0.5888(13) 0.1129(11) 0.7676(10) 0.199(8) Uani 1 1 d . .

loop_
_atom_site_aniso_label
_atom_site_aniso_U_11
_atom_site_aniso_U_22
_atom_site_aniso_U_33
_atom_site_aniso_U_23
_atom_site_aniso_U_13
_atom_site_aniso_U_12
Tb1 0.01685(16) 0.01770(17) 0.01663(16) -0.00175(9) 0.00642(11) 0.00119(10)
O1 0.024(2) 0.025(2) 0.024(2) -0.0014(16) 0.0080(18) -0.0041(16)
O2 0.029(2) 0.040(3) 0.023(2) 0.0051(19) 0.0077(19) -0.006(2)
C14 0.030(3) 0.020(3) 0.018(3) 0.001(2) 0.009(2) -0.003(2)
C1 0.029(3) 0.014(3) 0.025(3) -0.001(2) 0.010(3) 0.002(2)
C9 0.026(3) 0.020(3) 0.021(3) 0.000(2) 0.005(2) -0.003(2)
C2 0.025(3) 0.020(3) 0.020(3) 0.005(2) 0.006(2) 0.003(2)
C15 0.019(3) 0.016(3) 0.030(3) 0.001(2) 0.006(2) -0.002(2)
C13 0.028(3) 0.022(3) 0.017(3) -0.003(2) 0.009(2) -0.001(2)
C6 0.032(3) 0.022(3) 0.031(3) 0.001(2) 0.004(3) 0.000(2)
C7 0.032(3) 0.019(3) 0.025(3) 0.001(2) 0.008(3) 0.003(2)
C12 0.025(3) 0.018(3) 0.031(3) -0.003(2) 0.006(3) 0.001(2)
C10 0.035(4) 0.023(3) 0.042(4) 0.001(3) -0.005(3) -0.001(3)
C19 0.037(4) 0.017(3) 0.055(5) -0.003(3) 0.007(3) -0.001(3)
C11 0.038(4) 0.027(3) 0.025(3) 0.000(3) 0.000(3) -0.007(3)
C17 0.028(3) 0.022(3) 0.064(5) 0.004(3) 0.006(3) 0.004(3)
C18 0.042(4) 0.025(3) 0.037(4) -0.003(3) 0.015(3) 0.004(3)
C16 0.027(3) 0.031(3) 0.019(3) 0.000(2) 0.007(2) 0.000(2)
N1 0.035(3) 0.037(3) 0.019(3) 0.004(2) 0.002(2) -0.007(3)
O6 0.070(5) 0.070(5) 0.068(4) -0.015(4) -0.017(4) 0.043(4)
O5 0.093(6) 0.051(4) 0.094(6) -0.015(4) -0.007(4) 0.045(4)
C21 0.043(4) 0.048(5) 0.040(4) 0.003(4) 0.002(4) 0.011(4)
C4 0.033(3) 0.016(3) 0.035(3) 0.001(2) 0.014(3) 0.002(2)
C3 0.028(3) 0.019(3) 0.030(3) 0.001(2) 0.007(3) -0.002(2)
C5 0.054(4) 0.030(3) 0.013(3) 0.007(2) 0.015(3) 0.001(3)
O4 0.069(4) 0.025(2) 0.028(2) 0.0056(19) 0.011(2) -0.008(2)
O3 0.046(3) 0.026(2) 0.033(3) 0.011(2) 0.000(2) -0.009(2)
C8 0.041(4) 0.018(3) 0.023(3) 0.004(2) 0.019(3) -0.004(3)
C20 0.020(3) 0.019(3) 0.014(2) 0.0012(19) 0.006(2) 0.003(2)
O7 0.025(2) 0.025(2) 0.028(2) -0.0070(18) 0.0087(18) -0.0024(17)
O8 0.020(2) 0.034(3) 0.043(3) -0.002(2) 0.015(2) 0.0057(18)
O9 0.024(2) 0.038(2) 0.0171(19) 0.0041(17) 0.0097(17) -0.0025(18)
O10 0.020(2) 0.047(3) 0.043(3) -0.016(2) 0.009(2) -0.0066(19)
O11 0.085(7) 0.282(16) 0.214(13) 0.206(13) 0.100(8) 0.122(9)
O12 0.090(8) 0.38(2) 0.141(11) -0.129(13) 0.051(8) -0.084(11)

loop_
_atom_type_symbol
_atom_type_description
_atom_type_scat_dispersion_real
_atom_type_scat_dispersion_imag
_atom_type_scat_source
C C 0.0033 0.0016 'International Tables Vol C Tables 4.2.6.8 and 6.1.1.4'
H H 0.0000 0.0000 'International Tables Vol C Tables 4.2.6.8 and 6.1.1.4'
N N 0.0061 0.0033 'International Tables Vol C Tables 4.2.6.8 and 6.1.1.4'
O O 0.0106 0.0060 'International Tables Vol C Tables 4.2.6.8 and 6.1.1.4'
Tb Tb -0.1723 4.1537 'International Tables Vol C Tables 4.2.6.8 and 6.1.1.4'

loop_
_geom_angle_atom_site_label_1
_geom_angle_atom_site_label_2
_geom_angle_atom_site_label_3
_geom_angle
_geom_angle_site_symmetry_1
_geom_angle_site_symmetry_3
O10 Tb1 O8 145.08(19) . 3_576
O10 Tb1 O9 76.68(17) . .
O8 Tb1 O9 73.81(16) 3_576 .
O10 Tb1 O1 133.32(17) . .
O8 Tb1 O1 81.56(17) 3_576 .
O9 Tb1 O1 136.82(15) . .
O10 Tb1 O4 106.68(18) . 4_586
O8 Tb1 O4 81.95(17) 3_576 4_586
O9 Tb1 O4 134.47(16) . 4_586
O1 Tb1 O4 73.87(15) . 4_586
O10 Tb1 O3 75.10(17) . 4_586
O8 Tb1 O3 83.97(17) 3_576 4_586
O9 Tb1 O3 84.76(16) . 4_586
O1 Tb1 O3 127.66(15) . 4_586
O4 Tb1 O3 54.37(16) 4_586 4_586
O10 Tb1 O7 77.85(15) . .
O8 Tb1 O7 113.31(15) 3_576 .
O9 Tb1 O7 78.26(15) . .
O1 Tb1 O7 79.82(14) . .
O4 Tb1 O7 147.26(16) 4_586 .
O3 Tb1 O7 150.71(15) 4_586 .
O10 Tb1 O2 80.83(17) . .
O8 Tb1 O2 133.59(17) 3_576 .
O9 Tb1 O2 147.02(15) . .
O1 Tb1 O2 53.61(15) . .
O4 Tb1 O2 75.17(17) 4_586 .
O3 Tb1 O2 112.38(17) 4_586 .
O7 Tb1 O2 73.63(16) . .
O10 Tb1 C8 92.76(18) . 4_586
O8 Tb1 C8 80.07(17) 3_576 4_586
O9 Tb1 C8 109.52(16) . 4_586
O1 Tb1 C8 100.20(16) . 4_586
O4 Tb1 C8 26.95(16) 4_586 4_586
O3 Tb1 C8 27.56(17) 4_586 4_586
O7 Tb1 C8 166.32(16) . 4_586
O2 Tb1 C8 95.25(17) . 4_586
O10 Tb1 C1 107.45(19) . .
O8 Tb1 C1 107.35(18) 3_576 .
O9 Tb1 C1 152.59(15) . .
O1 Tb1 C1 26.76(17) . .
O4 Tb1 C1 71.40(16) 4_586 .
O3 Tb1 C1 122.63(16) 4_586 .
O7 Tb1 C1 76.31(16) . .
O2 Tb1 C1 26.90(17) . .
C8 Tb1 C1 97.47(16) 4_586 .
C1 O1 Tb1 95.1(4) . .
C1 O2 Tb1 90.3(4) . .
C19 C14 C15 120.2(6) . .
C19 C14 C12 116.6(5) . .
C15 C14 C12 122.9(5) . .
O1 C1 O2 120.7(6) . .
O1 C1 C2 119.3(6) . .
O2 C1 C2 119.8(5) . .
O1 C1 Tb1 58.1(3) . .
O2 C1 Tb1 62.8(3) . .
C2 C1 Tb1 172.1(4) . .
C13 C9 C10 117.8(6) . .
C13 C9 C7 120.7(5) . .
C10 C9 C7 121.1(6) . .
C3 C2 C7 118.0(5) . .
C3 C2 C1 118.2(5) . .
C7 C2 C1 123.2(5) . .
C16 C15 C14 118.8(5) . .
C16 C15 C20 120.7(5) . .
C14 C15 C20 120.4(5) . .
C9 C13 C12 120.7(6) . .
C9 C13 H13 119.7 . .
C12 C13 H13 119.7 . .
C5 C6 C7 119.8(6) . .
C5 C6 H6 120.1 . .
C7 C6 H6 120.1 . .
C6 C7 C2 119.8(6) . .
C6 C7 C9 120.7(6) . .
C2 C7 C9 119.4(5) . .
C13 C12 C11 117.0(6) . .
C13 C12 C14 122.0(5) . .
C11 C12 C14 120.9(5) . .
N1 C10 C9 121.8(6) . .
N1 C10 H10 119.1 . .
C9 C10 H10 119.1 . .
C18 C19 C14 118.7(7) . .
C18 C19 H19 120.7 . .
C14 C19 H19 120.7 . .
N1 C11 C12 122.7(6) . .
N1 C11 H11 118.6 . .
C12 C11 H11 118.6 . .
C18 C17 C16 119.2(6) . .
C18 C17 C21 118.3(7) . .
C16 C17 C21 122.4(7) . .
C17 C18 C19 121.6(6) . .
C17 C18 H18 119.2 . .
C19 C18 H18 119.2 . .
C15 C16 C17 121.4(6) . .
C15 C16 H16 119.3 . .
C17 C16 H16 119.3 . .
C11 N1 C10 119.7(6) . .
C21 O6 H6A 109.5 . .
O5 C21 O6 125.3(8) . .
O5 C21 C17 119.1(7) . .
O6 C21 C17 115.5(7) . .
C3 C4 C5 118.6(6) . .
C3 C4 C8 121.3(6) . .
C5 C4 C8 119.9(6) . .
C4 C3 C2 122.4(6) . .
C4 C3 H3 118.8 . .
C2 C3 H3 118.8 . .
C6 C5 C4 121.2(6) . .
C6 C5 H5 119.4 . .
C4 C5 H5 119.4 . .
C8 O4 Tb1 92.1(4) . 4_585
C8 O3 Tb1 91.2(3) . 4_585
O4 C8 O3 121.7(5) . .
O4 C8 C4 120.8(6) . .
O3 C8 C4 117.4(5) . .
O4 C8 Tb1 60.9(3) . 4_585
O3 C8 Tb1 61.3(3) . 4_585
C4 C8 Tb1 169.5(4) . 4_585
O8 C20 O7 120.6(5) . .
O8 C20 C15 121.4(5) . .
O7 C20 C15 118.0(5) . .
C20 O7 Tb1 109.1(3) . .
C20 O8 Tb1 162.8(4) . 3_576
Tb1 O9 H9A 109.3 . .
Tb1 O9 H9B 109.3 . .
H9A O9 H9B 109.5 . .
Tb1 O10 H10A 109.3 . .
Tb1 O10 H10B 109.4 . .
H10A O10 H10B 109.5 . .

loop_
_geom_bond_atom_site_label_1
_geom_bond_atom_site_label_2
_geom_bond_distance
_geom_bond_site_symmetry_2
Tb1 O10 2.311(5) .
Tb1 O8 2.317(4) 3_576
Tb1 O9 2.352(4) .
Tb1 O1 2.377(4) .
Tb1 O4 2.422(5) 4_586
Tb1 O3 2.428(4) 4_586
Tb1 O7 2.441(4) .
Tb1 O2 2.479(4) .
Tb1 C8 2.769(6) 4_586
Tb1 C1 2.788(6) .
O1 C1 1.260(8) .
O2 C1 1.261(8) .
C14 C19 1.403(9) .
C14 C15 1.407(8) .
C14 C12 1.501(8) .
C1 C2 1.501(8) .
C9 C13 1.376(8) .
C9 C10 1.381(9) .
C9 C7 1.504(8) .
C2 C3 1.392(8) .
C2 C7 1.424(9) .
C15 C16 1.374(8) .
C15 C20 1.501(8) .
C13 C12 1.384(8) .
C13 H13 0.9300 .
C6 C5 1.383(9) .
C6 C7 1.400(9) .
C6 H6 0.9300 .
C12 C11 1.392(9) .
C10 N1 1.349(9) .
C10 H10 0.9300 .
C19 C18 1.391(10) .
C19 H19 0.9300 .
C11 N1 1.306(9) .
C11 H11 0.9300 .
C17 C18 1.363(11) .
C17 C16 1.397(9) .
C17 C21 1.506(10) .
C18 H18 0.9300 .
C16 H16 0.9300 .
O6 C21 1.268(10) .
O6 H6A 0.8200 .
O5 C21 1.250(10) .
C4 C3 1.380(9) .
C4 C5 1.398(10) .
C4 C8 1.489(8) .
C3 H3 0.9300 .
C5 H5 0.9300 .
O4 C8 1.256(7) .
O4 Tb1 2.422(5) 4_585
O3 C8 1.281(8) .
O3 Tb1 2.428(4) 4_585
C8 Tb1 2.769(6) 4_585
C20 O8 1.245(7) .
C20 O7 1.266(7) .
O8 Tb1 2.317(4) 3_576
O9 H9A 0.9600 .
O9 H9B 0.9600 .
O10 H10A 0.9600 .
O10 H10B 0.9600 .
